data_4085622
loop_
_publ_author_name
'Guo, Jia-Yi'
'Chan, Yuk-Chi'
'Li, Yongxin'
'Ganguly, Rakesh'
'So, Cheuk-Wai'

_publ_section_title
;
 Oxo-Bridged Bis(group 4 metal unsymmetric phosphonium-stabilized carbene)
 Complexes
;
_journal_issue 7
_journal_name_full Organometallics
_journal_page_first 1238
_journal_paper_doi 10.1021/om5012962
_journal_volume 34
_journal_year 2015
_chemical_formula_moiety 'C32 H41 Hf N3 P2 S Si'
_chemical_formula_sum 'C32 H41 Hf N3 P2 S Si'
_chemical_formula_weight 768.26
_chemical_name_systematic
; 
 ? 
;
_space_group_IT_number 2
_symmetry_cell_setting triclinic
_symmetry_space_group_name_Hall '-P 1'
_symmetry_space_group_name_H-M 'P -1'
_atom_sites_solution_hydrogens geom
_atom_sites_solution_primary direct
_atom_sites_solution_secondary difmap
_audit_creation_method SHELXL-97
_cell_angle_alpha 86.597(2)
_cell_angle_beta 89.237(2)
_cell_angle_gamma 87.933(2)
_cell_formula_units_Z 4
_cell_length_a 9.6249(3)
_cell_length_b 18.0474(6)
_cell_length_c 19.5069(6)
_cell_measurement_reflns_used 9035
_cell_measurement_temperature 103(2)
_cell_measurement_theta_max 30.93
_cell_measurement_theta_min 2.44
_cell_volume 3380.05(19)
_computing_cell_refinement 'Bruker SAINT'
_computing_data_collection 'Bruker APEX2'
_computing_data_reduction 'Bruker SAINT'
_computing_molecular_graphics 'Bruker SHELXTL'
_computing_publication_material 'Bruker SHELXTL'
_computing_structure_refinement 'SHELXL-97 (Sheldrick, 2008)'
_computing_structure_solution 'SHELXS-97 (Sheldrick, 2008)'
_diffrn_ambient_temperature 103(2)
_diffrn_measured_fraction_theta_full 0.990
_diffrn_measured_fraction_theta_max 0.990
_diffrn_measurement_device_type 'Bruker APEX-II CCD'
_diffrn_measurement_method '\f and \w scans'
_diffrn_radiation_monochromator graphite
_diffrn_radiation_source 'fine-focus sealed tube'
_diffrn_radiation_type MoK\a
_diffrn_radiation_wavelength 0.71073
_diffrn_reflns_av_R_equivalents 0.0453
_diffrn_reflns_av_sigmaI/netI 0.0438
_diffrn_reflns_limit_h_max 14
_diffrn_reflns_limit_h_min -13
_diffrn_reflns_limit_k_max 26
_diffrn_reflns_limit_k_min -24
_diffrn_reflns_limit_l_max 28
_diffrn_reflns_limit_l_min -28
_diffrn_reflns_number 90062
_diffrn_reflns_theta_full 31.26
_diffrn_reflns_theta_max 31.26
_diffrn_reflns_theta_min 1.05
_exptl_absorpt_coefficient_mu 3.303
_exptl_absorpt_correction_T_max 0.5579
_exptl_absorpt_correction_T_min 0.3516
_exptl_absorpt_correction_type multi-scan
_exptl_absorpt_process_details sadabs
_exptl_crystal_colour colourless
_exptl_crystal_density_diffrn 1.510
_exptl_crystal_density_method 'not measured'
_exptl_crystal_description block
_exptl_crystal_F_000 1544
_exptl_crystal_size_max 0.40
_exptl_crystal_size_mid 0.40
_exptl_crystal_size_min 0.20
_refine_diff_density_max 0.951
_refine_diff_density_min -0.990
_refine_diff_density_rms 0.115
_refine_ls_extinction_method none
_refine_ls_goodness_of_fit_ref 1.043
_refine_ls_hydrogen_treatment constr
_refine_ls_matrix_type full
_refine_ls_number_parameters 805
_refine_ls_number_reflns 21814
_refine_ls_number_restraints 83
_refine_ls_restrained_S_all 1.051
_refine_ls_R_factor_all 0.0397
_refine_ls_R_factor_gt 0.0276
_refine_ls_shift/su_max 0.005
_refine_ls_shift/su_mean 0.000
_refine_ls_structure_factor_coef Fsqd
_refine_ls_weighting_details 'calc w=1/[\s^2^(Fo^2^)+(0.0234P)^2^+0.8164P] where P=(Fo^2^+2Fc^2^)/3'
_refine_ls_weighting_scheme calc
_refine_ls_wR_factor_gt 0.0578
_refine_ls_wR_factor_ref 0.0619
_reflns_number_gt 17881
_reflns_number_total 21814
_reflns_threshold_expression >2sigma(I)
_cod_data_source_file om5012962_si_002.cif
_cod_data_source_block scw290
_cod_depositor_comments
;
The following automatic conversions were performed:

'_symmetry_cell_setting' value 'Triclinic' changed to 'triclinic'
according to
/usr/data/users/saulius/crontab/automatic-downloads/rss-feeds/ACS/lib/dictionaries/cif_core.dic
dictionary named 'cif_core.dic' version 2.4.2 from 2011-04-26.

Automatic conversion script
Id: cif_fix_values 3105 2015-03-04 15:46:00Z robertas 

 Adding full bibliography for 4085616--4085622.cif.
;
_cod_original_sg_symbol_H-M P-1
_cod_database_code 4085622

loop_
_symmetry_equiv_pos_as_xyz
'x, y, z'
'-x, -y, -z'

loop_
_atom_site_label
_atom_site_type_symbol
_atom_site_fract_x
_atom_site_fract_y
_atom_site_fract_z
_atom_site_U_iso_or_equiv
_atom_site_adp_type
_atom_site_occupancy
_atom_site_symmetry_multiplicity
_atom_site_calc_flag
_atom_site_refinement_flags
_atom_site_disorder_assembly
_atom_site_disorder_group
C1 C 0.0370(2) 0.79486(12) 0.11159(11) 0.0146(4) Uani 1 1 d . . .
C2 C 0.0060(2) 0.75195(13) -0.02759(11) 0.0157(4) Uani 1 1 d . . .
C3 C 0.0071(2) 0.81688(14) -0.06987(12) 0.0204(5) Uani 1 1 d . . .
H3 H 0.0668 0.8554 -0.0596 0.024 Uiso 1 1 calc R . .
C4 C -0.0780(3) 0.82589(15) -0.12668(12) 0.0239(5) Uani 1 1 d . . .
H4 H -0.0760 0.8703 -0.1553 0.029 Uiso 1 1 calc R . .
C5 C -0.1658(2) 0.77037(15) -0.14176(13) 0.0247(6) Uani 1 1 d . . .
H5 H -0.2236 0.7764 -0.1809 0.030 Uiso 1 1 calc R . .
C6 C -0.1693(2) 0.70618(14) -0.09992(13) 0.0233(5) Uani 1 1 d . . .
H6 H -0.2304 0.6682 -0.1102 0.028 Uiso 1 1 calc R . .
C7 C -0.0840(2) 0.69656(13) -0.04270(12) 0.0193(5) Uani 1 1 d . . .
H7 H -0.0872 0.6522 -0.0140 0.023 Uiso 1 1 calc R . .
C8 C 0.2818(2) 0.76902(12) 0.02213(12) 0.0156(4) Uani 1 1 d . . .
C9 C 0.3374(2) 0.75080(13) -0.04141(12) 0.0184(5) Uani 1 1 d . . .
H9 H 0.2811 0.7283 -0.0734 0.022 Uiso 1 1 calc R . .
C10 C 0.4747(2) 0.76551(14) -0.05805(13) 0.0220(5) Uani 1 1 d . . .
H10 H 0.5126 0.7524 -0.1011 0.026 Uiso 1 1 calc R . .
C11 C 0.5568(2) 0.79936(14) -0.01189(13) 0.0217(5) Uani 1 1 d . . .
H11 H 0.6508 0.8093 -0.0234 0.026 Uiso 1 1 calc R . .
C12 C 0.5020(2) 0.81863(14) 0.05073(13) 0.0209(5) Uani 1 1 d . . .
H12 H 0.5578 0.8426 0.0820 0.025 Uiso 1 1 calc R . .
C13 C 0.3652(2) 0.80285(13) 0.06786(12) 0.0171(5) Uani 1 1 d . . .
H13 H 0.3284 0.8153 0.1113 0.021 Uiso 1 1 calc R . .
C14 C 0.3871(3) 0.58644(15) 0.09080(15) 0.0292(6) Uani 1 1 d . . .
H14A H 0.4264 0.6253 0.0599 0.044 Uiso 1 1 calc R . .
H14B H 0.4350 0.5387 0.0832 0.044 Uiso 1 1 calc R . .
H14C H 0.3993 0.5987 0.1386 0.044 Uiso 1 1 calc R . .
C15 C 0.1840(3) 0.55222(15) -0.01757(13) 0.0284(6) Uani 1 1 d . . .
H15A H 0.0860 0.5468 -0.0287 0.043 Uiso 1 1 calc R . .
H15B H 0.2350 0.5048 -0.0226 0.043 Uiso 1 1 calc R . .
H15C H 0.2238 0.5906 -0.0488 0.043 Uiso 1 1 calc R . .
C16 C 0.1214(3) 0.50725(14) 0.13252(14) 0.0265(6) Uani 1 1 d . . .
H16A H 0.1411 0.5178 0.1801 0.040 Uiso 1 1 calc R . .
H16B H 0.1624 0.4585 0.1227 0.040 Uiso 1 1 calc R . .
H16C H 0.0206 0.5073 0.1261 0.040 Uiso 1 1 calc R . .
C17 C -0.1137(2) 0.93746(12) 0.12529(11) 0.0145(4) Uani 1 1 d . . .
C18 C -0.1827(2) 0.92595(14) 0.06550(12) 0.0198(5) Uani 1 1 d . . .
H18 H -0.1630 0.8821 0.0419 0.024 Uiso 1 1 calc R . .
C19 C -0.2813(2) 0.97849(15) 0.03960(13) 0.0248(5) Uani 1 1 d . . .
H19 H -0.3287 0.9704 -0.0016 0.030 Uiso 1 1 calc R . .
C20 C -0.3101(2) 1.04221(14) 0.07364(13) 0.0242(5) Uani 1 1 d . . .
H20 H -0.3772 1.0780 0.0558 0.029 Uiso 1 1 calc R . .
C21 C -0.2414(3) 1.05416(14) 0.13383(13) 0.0235(5) Uani 1 1 d . . .
H21 H -0.2615 1.0980 0.1574 0.028 Uiso 1 1 calc R . .
C22 C -0.1432(2) 1.00188(13) 0.15955(12) 0.0201(5) Uani 1 1 d . . .
H22 H -0.0960 1.0101 0.2007 0.024 Uiso 1 1 calc R . .
C23 C 0.1606(2) 0.91203(13) 0.18345(12) 0.0155(4) Uani 1 1 d . . .
C24 C 0.2100(2) 0.96998(14) 0.14058(12) 0.0203(5) Uani 1 1 d . . .
H24 H 0.1538 0.9918 0.1046 0.024 Uiso 1 1 calc R . .
C25 C 0.3423(3) 0.99572(15) 0.15087(13) 0.0263(6) Uani 1 1 d . . .
H25 H 0.3758 1.0357 0.1221 0.032 Uiso 1 1 calc R . .
C26 C 0.4253(3) 0.96371(16) 0.20254(14) 0.0276(6) Uani 1 1 d . . .
H26 H 0.5168 0.9803 0.2081 0.033 Uiso 1 1 calc R . .
C27 C 0.3754(3) 0.90765(16) 0.24608(13) 0.0269(6) Uani 1 1 d . . .
H27 H 0.4315 0.8867 0.2825 0.032 Uiso 1 1 calc R . .
C28 C 0.2433(2) 0.88164(14) 0.23700(12) 0.0210(5) Uani 1 1 d . . .
H28 H 0.2091 0.8431 0.2673 0.025 Uiso 1 1 calc R . .
C29 C -0.3014(3) 0.69354(19) 0.1459(2) 0.0514(10) Uani 1 1 d . . .
H29A H -0.3294 0.6691 0.1050 0.077 Uiso 1 1 calc R . .
H29B H -0.2690 0.7432 0.1324 0.077 Uiso 1 1 calc R . .
H29C H -0.3810 0.6978 0.1774 0.077 Uiso 1 1 calc R . .
C30 C -0.2348(3) 0.57641(17) 0.20039(17) 0.0393(7) Uani 1 1 d . . .
H30A H -0.3119 0.5801 0.2334 0.059 Uiso 1 1 calc R . .
H30B H -0.1575 0.5471 0.2217 0.059 Uiso 1 1 calc R . .
H30C H -0.2657 0.5522 0.1599 0.059 Uiso 1 1 calc R . .
C31 C 0.0910(3) 0.59650(17) 0.30825(14) 0.0354(7) Uani 1 1 d . . .
H31A H 0.1570 0.5538 0.3093 0.053 Uiso 1 1 calc R . .
H31B H -0.0028 0.5797 0.3002 0.053 Uiso 1 1 calc R . .
H31C H 0.0926 0.6199 0.3523 0.053 Uiso 1 1 calc R . .
C32 C 0.2724(3) 0.67168(17) 0.26137(16) 0.0364(7) Uani 1 1 d . . .
H32A H 0.2804 0.6969 0.3042 0.055 Uiso 1 1 calc R . .
H32B H 0.2982 0.7055 0.2225 0.055 Uiso 1 1 calc R . .
H32C H 0.3347 0.6275 0.2627 0.055 Uiso 1 1 calc R . .
C33 C 0.4673(2) 0.78925(12) 0.60831(11) 0.0150(4) Uani 1 1 d . A .
C34 C 0.2721(2) 0.79399(13) 0.49492(12) 0.0172(5) Uani 1 1 d . . .
C35 C 0.1859(3) 0.75822(15) 0.45136(13) 0.0239(5) Uani 1 1 d . . .
H35 H 0.1907 0.7056 0.4509 0.029 Uiso 1 1 calc R . .
C36 C 0.0937(3) 0.79870(17) 0.40906(14) 0.0292(6) Uani 1 1 d . . .
H36 H 0.0348 0.7739 0.3799 0.035 Uiso 1 1 calc R . .
C37 C 0.0870(3) 0.87538(16) 0.40917(13) 0.0282(6) Uani 1 1 d . . .
H37 H 0.0255 0.9032 0.3790 0.034 Uiso 1 1 calc R . .
C38 C 0.1690(2) 0.91146(15) 0.45265(13) 0.0259(6) Uani 1 1 d . . .
H38 H 0.1625 0.9641 0.4532 0.031 Uiso 1 1 calc R . .
C39 C 0.2615(2) 0.87112(14) 0.49589(12) 0.0190(5) Uani 1 1 d . . .
H39 H 0.3176 0.8962 0.5261 0.023 Uiso 1 1 calc R . .
C40 C 0.5336(2) 0.71976(13) 0.47903(13) 0.0190(5) Uani 1 1 d . . .
C41 C 0.5234(3) 0.74444(14) 0.41023(14) 0.0260(6) Uani 1 1 d . . .
H41 H 0.4441 0.7735 0.3953 0.031 Uiso 1 1 calc R . .
C42 C 0.6280(3) 0.72705(16) 0.36287(16) 0.0355(7) Uani 1 1 d . . .
H42 H 0.6189 0.7436 0.3159 0.043 Uiso 1 1 calc R . .
C43 C 0.7438(3) 0.68615(16) 0.38428(17) 0.0383(8) Uani 1 1 d . . .
H43 H 0.8157 0.6750 0.3523 0.046 Uiso 1 1 calc R . .
C44 C 0.7562(3) 0.66120(17) 0.45197(18) 0.0399(8) Uani 1 1 d . . .
H44 H 0.8367 0.6328 0.4663 0.048 Uiso 1 1 calc R . .
C45 C 0.6522(3) 0.67710(15) 0.49973(15) 0.0292(6) Uani 1 1 d . . .
H45 H 0.6614 0.6591 0.5463 0.035 Uiso 1 1 calc R . .
C49 C 0.4426(2) 0.94702(12) 0.64124(11) 0.0140(4) Uani 1 1 d . . .
C50 C 0.4927(2) 0.99790(13) 0.59115(12) 0.0203(5) Uani 1 1 d . . .
H50 H 0.5761 0.9866 0.5667 0.024 Uiso 1 1 calc R . .
C51 C 0.4215(3) 1.06475(14) 0.57683(14) 0.0233(5) Uani 1 1 d . . .
H51 H 0.4553 1.0987 0.5420 0.028 Uiso 1 1 calc R . .
C52 C 0.3012(2) 1.08264(13) 0.61290(13) 0.0223(5) Uani 1 1 d . . .
H52 H 0.2524 1.1286 0.6028 0.027 Uiso 1 1 calc R . .
C53 C 0.2530(2) 1.03339(14) 0.66343(13) 0.0224(5) Uani 1 1 d . . .
H53 H 0.1717 1.0459 0.6890 0.027 Uiso 1 1 calc R . .
C54 C 0.3223(2) 0.96543(13) 0.67739(12) 0.0175(5) Uani 1 1 d . . .
H54 H 0.2871 0.9314 0.7118 0.021 Uiso 1 1 calc R . .
C55 C 0.7088(2) 0.87227(12) 0.64162(11) 0.0148(4) Uani 1 1 d . . .
C56 C 0.7804(2) 0.84092(14) 0.58788(13) 0.0205(5) Uani 1 1 d . . .
H56 H 0.7337 0.8101 0.5585 0.025 Uiso 1 1 calc R . .
C57 C 0.9208(3) 0.85454(15) 0.57675(14) 0.0269(6) Uani 1 1 d . . .
H57 H 0.9699 0.8329 0.5399 0.032 Uiso 1 1 calc R . .
C58 C 0.9879(3) 0.89936(16) 0.61919(14) 0.0280(6) Uani 1 1 d . . .
H58 H 1.0832 0.9093 0.6113 0.034 Uiso 1 1 calc R . .
C59 C 0.9173(3) 0.92994(16) 0.67328(13) 0.0268(6) Uani 1 1 d . . .
H59 H 0.9646 0.9603 0.7028 0.032 Uiso 1 1 calc R . .
C60 C 0.7781(2) 0.91668(15) 0.68481(13) 0.0228(5) Uani 1 1 d . . .
H60 H 0.7300 0.9379 0.7222 0.027 Uiso 1 1 calc R . .
C61 C 0.7039(3) 0.63859(17) 0.70656(16) 0.0362(7) Uani 1 1 d . . .
H61A H 0.7580 0.6405 0.7486 0.054 Uiso 1 1 calc R . .
H61B H 0.7140 0.6849 0.6783 0.054 Uiso 1 1 calc R . .
H61C H 0.7379 0.5965 0.6807 0.054 Uiso 1 1 calc R . .
C62 C 0.5399(3) 0.56629(16) 0.77213(17) 0.0411(8) Uani 1 1 d . . .
H62A H 0.5720 0.5210 0.7505 0.062 Uiso 1 1 calc R . .
H62B H 0.4415 0.5626 0.7849 0.062 Uiso 1 1 calc R . .
H62C H 0.5947 0.5722 0.8133 0.062 Uiso 1 1 calc R . .
N6 N 0.2201(10) 0.6904(15) 0.7339(9) 0.029(3) Uani 0.584(13) 1 d PDU A 1
C63 C 0.1623(10) 0.6489(6) 0.7901(4) 0.034(2) Uani 0.584(13) 1 d PDU A 1
H63A H 0.2316 0.6120 0.8083 0.051 Uiso 0.584(13) 1 calc PR A 1
H63B H 0.0808 0.6236 0.7750 0.051 Uiso 0.584(13) 1 calc PR A 1
H63C H 0.1344 0.6823 0.8260 0.051 Uiso 0.584(13) 1 calc PR A 1
C64 C 0.1204(6) 0.7539(4) 0.7157(4) 0.0369(19) Uani 0.584(13) 1 d PDU A 1
H64A H 0.0321 0.7346 0.7013 0.055 Uiso 0.584(13) 1 calc PR A 1
H64B H 0.1596 0.7852 0.6780 0.055 Uiso 0.584(13) 1 calc PR A 1
H64C H 0.1043 0.7834 0.7558 0.055 Uiso 0.584(13) 1 calc PR A 1
N6A N 0.2175(12) 0.695(2) 0.7355(13) 0.028(4) Uani 0.416(13) 1 d PDU A 2
C63A C 0.1932(15) 0.6609(11) 0.8021(6) 0.060(5) Uani 0.416(13) 1 d PDU A 2
H63D H 0.1310 0.6933 0.8282 0.090 Uiso 0.416(13) 1 calc PR A 2
H63E H 0.2817 0.6530 0.8262 0.090 Uiso 0.416(13) 1 calc PR A 2
H63F H 0.1502 0.6130 0.7979 0.090 Uiso 0.416(13) 1 calc PR A 2
C64A C 0.0846(8) 0.7083(9) 0.6975(4) 0.051(3) Uani 0.416(13) 1 d PDU A 2
H64D H 0.0325 0.6626 0.6995 0.077 Uiso 0.416(13) 1 calc PR A 2
H64E H 0.1050 0.7236 0.6495 0.077 Uiso 0.416(13) 1 calc PR A 2
H64F H 0.0290 0.7476 0.7186 0.077 Uiso 0.416(13) 1 calc PR A 2
Hf1 Hf -0.002145(9) 0.696197(5) 0.181481(5) 0.01395(3) Uani 1 1 d . . .
Hf2 Hf 0.407875(9) 0.703404(5) 0.689129(5) 0.01538(3) Uani 1 1 d D . .
N1 N 0.10542(19) 0.66154(10) 0.08706(10) 0.0152(4) Uani 1 1 d . . .
N2 N -0.1894(2) 0.64970(12) 0.18004(11) 0.0245(5) Uani 1 1 d . . .
N3 N 0.1298(2) 0.64975(12) 0.25358(11) 0.0245(5) Uani 1 1 d . . .
N4 N 0.3520(2) 0.66913(11) 0.58620(10) 0.0209(4) Uani 1 1 d D A .
N5 N 0.5571(2) 0.62948(12) 0.72462(11) 0.0247(5) Uani 1 1 d . A .
P1 P 0.10818(6) 0.74483(3) 0.05021(3) 0.01321(11) Uani 1 1 d . . .
P2 P 0.00496(6) 0.86485(3) 0.16065(3) 0.01305(11) Uani 1 1 d . . .
P3 P 0.40590(6) 0.74339(3) 0.54470(3) 0.01463(11) Uani 1 1 d . A .
P4 P 0.52589(6) 0.85512(3) 0.65455(3) 0.01292(11) Uani 1 1 d . A .
S1 S -0.08333(6) 0.81581(3) 0.24652(3) 0.01713(11) Uani 1 1 d . . .
S2 S 0.49274(6) 0.81762(3) 0.75400(3) 0.01735(11) Uani 1 1 d . A .
Si1 Si 0.19768(7) 0.57979(4) 0.07312(4) 0.01826(13) Uani 1 1 d . . .
Si2 Si 0.2573(8) 0.5936(2) 0.5707(2) 0.0309(10) Uani 0.543(16) 1 d PD A 1
C46 C 0.3092(15) 0.5586(6) 0.4848(4) 0.043(3) Uani 0.543(16) 1 d PD A 1
H46A H 0.2632 0.5896 0.4483 0.064 Uiso 0.543(16) 1 calc PR A 1
H46B H 0.2811 0.5071 0.4826 0.064 Uiso 0.543(16) 1 calc PR A 1
H46C H 0.4102 0.5607 0.4788 0.064 Uiso 0.543(16) 1 calc PR A 1
C47 C 0.0644(10) 0.6113(8) 0.5772(5) 0.062(3) Uani 0.543(16) 1 d PD A 1
H47A H 0.0383 0.6194 0.6250 0.093 Uiso 0.543(16) 1 calc PR A 1
H47B H 0.0164 0.5683 0.5620 0.093 Uiso 0.543(16) 1 calc PR A 1
H47C H 0.0376 0.6554 0.5480 0.093 Uiso 0.543(16) 1 calc PR A 1
C48 C 0.3058(16) 0.5212(4) 0.6388(4) 0.057(3) Uani 0.543(16) 1 d PD A 1
H48A H 0.4062 0.5106 0.6369 0.085 Uiso 0.543(16) 1 calc PR A 1
H48B H 0.2564 0.4758 0.6316 0.085 Uiso 0.543(16) 1 calc PR A 1
H48C H 0.2802 0.5391 0.6839 0.085 Uiso 0.543(16) 1 calc PR A 1
Si2A Si 0.3100(8) 0.5808(3) 0.5599(2) 0.0279(9) Uani 0.457(16) 1 d PD A 2
C46A C 0.3654(11) 0.5601(7) 0.4697(6) 0.033(2) Uani 0.457(16) 1 d PD A 2
H46D H 0.3235 0.5976 0.4371 0.049 Uiso 0.457(16) 1 calc PR A 2
H46E H 0.3347 0.5108 0.4594 0.049 Uiso 0.457(16) 1 calc PR A 2
H46F H 0.4669 0.5611 0.4656 0.049 Uiso 0.457(16) 1 calc PR A 2
C47A C 0.1176(12) 0.5746(8) 0.5676(6) 0.060(3) Uani 0.457(16) 1 d PD A 2
H47D H 0.0893 0.5779 0.6158 0.091 Uiso 0.457(16) 1 calc PR A 2
H47E H 0.0895 0.5272 0.5513 0.091 Uiso 0.457(16) 1 calc PR A 2
H47F H 0.0729 0.6156 0.5399 0.091 Uiso 0.457(16) 1 calc PR A 2
C48A C 0.3912(16) 0.5100(5) 0.6220(5) 0.048(3) Uani 0.457(16) 1 d PD A 2
H48D H 0.4927 0.5125 0.6189 0.072 Uiso 0.457(16) 1 calc PR A 2
H48E H 0.3635 0.4604 0.6111 0.072 Uiso 0.457(16) 1 calc PR A 2
H48F H 0.3601 0.5199 0.6688 0.072 Uiso 0.457(16) 1 calc PR A 2

loop_
_atom_site_aniso_label
_atom_site_aniso_U_11
_atom_site_aniso_U_22
_atom_site_aniso_U_33
_atom_site_aniso_U_23
_atom_site_aniso_U_13
_atom_site_aniso_U_12
C1 0.0170(10) 0.0130(10) 0.0140(11) 0.0000(8) -0.0002(8) -0.0027(8)
C2 0.0152(10) 0.0173(11) 0.0146(11) -0.0029(9) 0.0002(8) 0.0023(8)
C3 0.0239(11) 0.0203(12) 0.0168(12) 0.0005(10) -0.0010(9) -0.0010(9)
C4 0.0275(12) 0.0281(14) 0.0155(12) 0.0028(10) -0.0025(9) 0.0033(11)
C5 0.0206(11) 0.0332(15) 0.0204(13) -0.0081(11) -0.0054(9) 0.0099(10)
C6 0.0204(11) 0.0217(13) 0.0290(14) -0.0120(11) -0.0097(10) 0.0038(10)
C7 0.0184(10) 0.0173(12) 0.0221(13) -0.0015(10) -0.0031(9) 0.0015(9)
C8 0.0161(10) 0.0129(11) 0.0173(11) 0.0014(9) 0.0009(8) 0.0020(8)
C9 0.0203(11) 0.0180(12) 0.0170(12) -0.0012(9) -0.0007(9) -0.0003(9)
C10 0.0212(11) 0.0267(13) 0.0173(12) 0.0022(10) 0.0039(9) 0.0047(10)
C11 0.0146(10) 0.0233(13) 0.0263(13) 0.0043(10) 0.0034(9) 0.0020(9)
C12 0.0172(11) 0.0201(12) 0.0254(13) -0.0014(10) -0.0025(9) -0.0003(9)
C13 0.0186(10) 0.0167(11) 0.0160(11) -0.0004(9) 0.0015(8) -0.0001(9)
C14 0.0211(12) 0.0261(14) 0.0400(17) 0.0005(12) -0.0063(11) 0.0033(10)
C15 0.0356(14) 0.0253(14) 0.0247(14) -0.0076(11) -0.0031(11) 0.0051(11)
C16 0.0364(14) 0.0156(12) 0.0274(14) -0.0001(10) -0.0065(11) -0.0005(10)
C17 0.0138(9) 0.0146(11) 0.0146(11) 0.0022(9) 0.0013(8) -0.0016(8)
C18 0.0202(11) 0.0192(12) 0.0201(12) -0.0005(10) -0.0007(9) -0.0019(9)
C19 0.0192(11) 0.0311(14) 0.0234(13) 0.0046(11) -0.0052(9) -0.0021(10)
C20 0.0196(11) 0.0226(13) 0.0284(14) 0.0127(11) 0.0004(10) 0.0031(10)
C21 0.0269(12) 0.0169(12) 0.0256(14) 0.0023(10) 0.0058(10) 0.0041(10)
C22 0.0263(12) 0.0158(12) 0.0176(12) 0.0010(9) -0.0008(9) 0.0018(9)
C23 0.0168(10) 0.0153(11) 0.0150(11) -0.0059(9) -0.0001(8) -0.0014(8)
C24 0.0216(11) 0.0218(12) 0.0177(12) -0.0016(10) 0.0000(9) -0.0039(9)
C25 0.0289(13) 0.0299(15) 0.0213(13) -0.0043(11) 0.0048(10) -0.0147(11)
C26 0.0187(11) 0.0382(16) 0.0281(15) -0.0137(12) -0.0005(10) -0.0105(11)
C27 0.0231(12) 0.0381(16) 0.0203(13) -0.0069(11) -0.0064(10) -0.0021(11)
C28 0.0208(11) 0.0245(13) 0.0178(12) -0.0013(10) -0.0015(9) -0.0018(10)
C29 0.0368(17) 0.048(2) 0.069(3) 0.0168(18) -0.0259(16) -0.0186(15)
C30 0.0371(16) 0.0318(17) 0.049(2) 0.0034(14) -0.0009(14) -0.0152(13)
C31 0.0464(17) 0.0369(17) 0.0217(14) 0.0006(12) -0.0062(12) 0.0113(14)
C32 0.0394(16) 0.0347(17) 0.0355(17) -0.0029(13) -0.0176(13) 0.0026(13)
C33 0.0180(10) 0.0126(10) 0.0143(11) 0.0004(8) -0.0016(8) -0.0018(8)
C34 0.0150(10) 0.0236(12) 0.0129(11) 0.0014(9) -0.0001(8) -0.0020(9)
C35 0.0247(12) 0.0283(14) 0.0189(13) -0.0008(10) -0.0059(10) -0.0029(10)
C36 0.0238(12) 0.0415(17) 0.0225(14) 0.0014(12) -0.0094(10) -0.0043(12)
C37 0.0211(12) 0.0394(16) 0.0225(14) 0.0105(12) -0.0070(10) 0.0021(11)
C38 0.0221(12) 0.0285(14) 0.0258(14) 0.0096(11) -0.0022(10) 0.0004(10)
C39 0.0150(10) 0.0231(12) 0.0185(12) 0.0027(10) 0.0000(8) -0.0021(9)
C40 0.0194(11) 0.0160(11) 0.0227(13) -0.0080(10) 0.0005(9) -0.0047(9)
C41 0.0311(13) 0.0214(13) 0.0258(14) -0.0033(11) 0.0068(11) -0.0053(11)
C42 0.0438(17) 0.0321(16) 0.0316(16) -0.0080(13) 0.0159(13) -0.0117(13)
C43 0.0342(15) 0.0306(16) 0.052(2) -0.0189(15) 0.0217(14) -0.0092(13)
C44 0.0220(13) 0.0342(17) 0.066(2) -0.0254(16) 0.0001(13) 0.0025(12)
C45 0.0257(13) 0.0292(15) 0.0337(16) -0.0118(12) -0.0044(11) 0.0035(11)
C49 0.0164(10) 0.0129(10) 0.0128(11) -0.0022(8) -0.0025(8) -0.0011(8)
C50 0.0208(11) 0.0187(12) 0.0207(13) 0.0025(10) 0.0026(9) 0.0012(9)
C51 0.0258(12) 0.0151(12) 0.0281(14) 0.0063(10) 0.0034(10) -0.0024(10)
C52 0.0196(11) 0.0140(11) 0.0329(15) 0.0008(10) -0.0024(10) 0.0020(9)
C53 0.0172(11) 0.0215(13) 0.0282(14) -0.0006(10) 0.0025(9) 0.0032(9)
C54 0.0168(10) 0.0169(11) 0.0185(12) 0.0017(9) 0.0010(8) -0.0007(9)
C55 0.0145(10) 0.0154(11) 0.0145(11) -0.0003(9) 0.0000(8) -0.0001(8)
C56 0.0188(11) 0.0217(12) 0.0214(13) -0.0044(10) 0.0002(9) -0.0029(9)
C57 0.0209(12) 0.0298(14) 0.0306(15) -0.0084(12) 0.0082(10) -0.0022(10)
C58 0.0161(11) 0.0374(16) 0.0310(15) -0.0016(12) -0.0032(10) -0.0059(11)
C59 0.0240(12) 0.0368(16) 0.0206(13) -0.0055(11) -0.0054(10) -0.0088(11)
C60 0.0223(11) 0.0297(14) 0.0173(12) -0.0069(10) -0.0013(9) -0.0025(10)
C61 0.0286(14) 0.0381(17) 0.0407(18) 0.0040(14) -0.0036(12) 0.0056(12)
C62 0.0441(17) 0.0284(16) 0.049(2) 0.0168(14) -0.0096(14) 0.0014(13)
N6 0.024(5) 0.026(5) 0.036(6) 0.011(4) 0.001(4) 0.005(4)
C63 0.046(4) 0.038(4) 0.016(4) 0.005(3) 0.005(3) 0.009(3)
C64 0.024(3) 0.044(4) 0.040(4) 0.018(3) 0.007(2) 0.006(3)
N6A 0.023(7) 0.030(8) 0.031(8) 0.011(6) 0.010(6) -0.014(6)
C63A 0.074(9) 0.097(11) 0.007(4) -0.011(5) -0.003(5) 0.025(8)
C64A 0.032(4) 0.087(9) 0.033(5) -0.002(5) 0.004(3) 0.020(5)
Hf1 0.01608(4) 0.01259(5) 0.01306(5) 0.00172(3) -0.00176(3) -0.00217(3)
Hf2 0.01630(4) 0.01357(5) 0.01576(5) 0.00385(4) -0.00142(3) -0.00069(3)
N1 0.0168(9) 0.0135(9) 0.0153(10) -0.0005(7) -0.0025(7) -0.0002(7)
N2 0.0252(10) 0.0240(12) 0.0245(12) 0.0033(9) -0.0003(9) -0.0099(9)
N3 0.0330(11) 0.0193(11) 0.0207(11) -0.0012(9) -0.0086(9) 0.0064(9)
N4 0.0264(10) 0.0163(10) 0.0200(11) 0.0035(8) -0.0048(8) -0.0068(8)
N5 0.0311(11) 0.0186(11) 0.0237(12) 0.0040(9) -0.0071(9) 0.0041(9)
P1 0.0149(2) 0.0124(3) 0.0124(3) -0.0007(2) -0.0013(2) -0.0010(2)
P2 0.0141(2) 0.0126(3) 0.0124(3) 0.0000(2) -0.0001(2) -0.0007(2)
P3 0.0154(3) 0.0142(3) 0.0143(3) -0.0001(2) -0.0020(2) -0.0017(2)
P4 0.0140(2) 0.0129(3) 0.0118(3) 0.0001(2) -0.0001(2) 0.0004(2)
S1 0.0195(3) 0.0171(3) 0.0144(3) 0.0016(2) 0.0028(2) -0.0003(2)
S2 0.0214(3) 0.0188(3) 0.0116(3) 0.0013(2) -0.0001(2) 0.0008(2)
Si1 0.0203(3) 0.0136(3) 0.0210(3) -0.0023(3) -0.0044(2) 0.0015(2)
Si2 0.046(2) 0.0209(11) 0.0269(12) 0.0007(8) -0.0068(13) -0.0169(13)
C46 0.088(8) 0.020(3) 0.023(4) -0.002(3) -0.016(4) -0.007(5)
C47 0.035(4) 0.084(8) 0.069(6) -0.005(5) -0.004(4) -0.036(5)
C48 0.115(9) 0.017(3) 0.039(4) 0.002(3) -0.008(5) -0.029(4)
Si2A 0.036(2) 0.0210(12) 0.0275(13) -0.0013(9) -0.0029(13) -0.0136(13)
C46A 0.044(5) 0.023(4) 0.032(5) -0.006(4) -0.004(4) -0.007(4)
C47A 0.043(6) 0.069(8) 0.073(7) -0.019(6) 0.009(5) -0.032(5)
C48A 0.108(9) 0.016(4) 0.022(4) 0.003(3) -0.017(5) -0.021(5)

loop_
_atom_type_symbol
_atom_type_description
_atom_type_scat_dispersion_real
_atom_type_scat_dispersion_imag
_atom_type_scat_source
C C 0.0033 0.0016 'International Tables Vol C Tables 4.2.6.8 and 6.1.1.4'
H H 0.0000 0.0000 'International Tables Vol C Tables 4.2.6.8 and 6.1.1.4'
N N 0.0061 0.0033 'International Tables Vol C Tables 4.2.6.8 and 6.1.1.4'
Si Si 0.0817 0.0704 'International Tables Vol C Tables 4.2.6.8 and 6.1.1.4'
P P 0.1023 0.0942 'International Tables Vol C Tables 4.2.6.8 and 6.1.1.4'
S S 0.1246 0.1234 'International Tables Vol C Tables 4.2.6.8 and 6.1.1.4'
Hf Hf -0.5830 6.1852 'International Tables Vol C Tables 4.2.6.8 and 6.1.1.4'

loop_
_geom_angle_atom_site_label_1
_geom_angle_atom_site_label_2
_geom_angle_atom_site_label_3
_geom_angle
P2 C1 P1 160.15(16)
P2 C1 Hf1 103.21(11)
P1 C1 Hf1 93.76(10)
C3 C2 C7 118.9(2)
C3 C2 P1 119.61(18)
C7 C2 P1 121.24(18)
C4 C3 C2 120.7(2)
C4 C3 H3 119.6
C2 C3 H3 119.6
C5 C4 C3 120.1(2)
C5 C4 H4 120.0
C3 C4 H4 120.0
C6 C5 C4 119.9(2)
C6 C5 H5 120.0
C4 C5 H5 120.0
C5 C6 C7 120.4(2)
C5 C6 H6 119.8
C7 C6 H6 119.8
C2 C7 C6 120.0(2)
C2 C7 H7 120.0
C6 C7 H7 120.0
C13 C8 C9 119.1(2)
C13 C8 P1 118.11(17)
C9 C8 P1 122.69(18)
C10 C9 C8 120.2(2)
C10 C9 H9 119.9
C8 C9 H9 119.9
C9 C10 C11 120.1(2)
C9 C10 H10 120.0
C11 C10 H10 120.0
C12 C11 C10 120.2(2)
C12 C11 H11 119.9
C10 C11 H11 119.9
C11 C12 C13 119.8(2)
C11 C12 H12 120.1
C13 C12 H12 120.1
C12 C13 C8 120.7(2)
C12 C13 H13 119.7
C8 C13 H13 119.7
Si1 C14 H14A 109.5
Si1 C14 H14B 109.5
H14A C14 H14B 109.5
Si1 C14 H14C 109.5
H14A C14 H14C 109.5
H14B C14 H14C 109.5
Si1 C15 H15A 109.5
Si1 C15 H15B 109.5
H15A C15 H15B 109.5
Si1 C15 H15C 109.5
H15A C15 H15C 109.5
H15B C15 H15C 109.5
Si1 C16 H16A 109.5
Si1 C16 H16B 109.5
H16A C16 H16B 109.5
Si1 C16 H16C 109.5
H16A C16 H16C 109.5
H16B C16 H16C 109.5
C18 C17 C22 119.5(2)
C18 C17 P2 118.84(17)
C22 C17 P2 121.50(17)
C17 C18 C19 120.2(2)
C17 C18 H18 119.9
C19 C18 H18 119.9
C20 C19 C18 120.1(2)
C20 C19 H19 119.9
C18 C19 H19 119.9
C19 C20 C21 120.1(2)
C19 C20 H20 119.9
C21 C20 H20 119.9
C20 C21 C22 119.7(2)
C20 C21 H21 120.1
C22 C21 H21 120.1
C21 C22 C17 120.4(2)
C21 C22 H22 119.8
C17 C22 H22 119.8
C24 C23 C28 119.5(2)
C24 C23 P2 120.13(17)
C28 C23 P2 119.39(19)
C25 C24 C23 119.6(2)
C25 C24 H24 120.2
C23 C24 H24 120.2
C26 C25 C24 120.6(3)
C26 C25 H25 119.7
C24 C25 H25 119.7
C27 C26 C25 120.0(2)
C27 C26 H26 120.0
C25 C26 H26 120.0
C26 C27 C28 120.3(2)
C26 C27 H27 119.9
C28 C27 H27 119.9
C27 C28 C23 120.1(2)
C27 C28 H28 120.0
C23 C28 H28 120.0
N2 C29 H29A 109.5
N2 C29 H29B 109.5
H29A C29 H29B 109.5
N2 C29 H29C 109.5
H29A C29 H29C 109.5
H29B C29 H29C 109.5
N2 C30 H30A 109.5
N2 C30 H30B 109.5
H30A C30 H30B 109.5
N2 C30 H30C 109.5
H30A C30 H30C 109.5
H30B C30 H30C 109.5
N3 C31 H31A 109.5
N3 C31 H31B 109.5
H31A C31 H31B 109.5
N3 C31 H31C 109.5
H31A C31 H31C 109.5
H31B C31 H31C 109.5
N3 C32 H32A 109.5
N3 C32 H32B 109.5
H32A C32 H32B 109.5
N3 C32 H32C 109.5
H32A C32 H32C 109.5
H32B C32 H32C 109.5
P4 C33 P3 163.31(15)
P4 C33 Hf2 101.99(11)
P3 C33 Hf2 93.91(10)
C39 C34 C35 118.9(2)
C39 C34 P3 119.38(17)
C35 C34 P3 121.55(19)
C36 C35 C34 120.5(3)
C36 C35 H35 119.7
C34 C35 H35 119.7
C35 C36 C37 120.0(3)
C35 C36 H36 120.0
C37 C36 H36 120.0
C38 C37 C36 120.3(2)
C38 C37 H37 119.8
C36 C37 H37 119.8
C37 C38 C39 120.1(3)
C37 C38 H38 119.9
C39 C38 H38 119.9
C38 C39 C34 120.1(2)
C38 C39 H39 119.9
C34 C39 H39 119.9
C41 C40 C45 118.3(2)
C41 C40 P3 123.74(18)
C45 C40 P3 117.9(2)
C40 C41 C42 121.0(3)
C40 C41 H41 119.5
C42 C41 H41 119.5
C43 C42 C41 119.8(3)
C43 C42 H42 120.1
C41 C42 H42 120.1
C42 C43 C44 120.2(3)
C42 C43 H43 119.9
C44 C43 H43 119.9
C43 C44 C45 120.8(3)
C43 C44 H44 119.6
C45 C44 H44 119.6
C44 C45 C40 119.9(3)
C44 C45 H45 120.0
C40 C45 H45 120.0
C54 C49 C50 118.9(2)
C54 C49 P4 120.35(18)
C50 C49 P4 120.56(16)
C51 C50 C49 120.3(2)
C51 C50 H50 119.9
C49 C50 H50 119.9
C50 C51 C52 120.5(2)
C50 C51 H51 119.7
C52 C51 H51 119.7
C53 C52 C51 119.5(2)
C53 C52 H52 120.3
C51 C52 H52 120.3
C52 C53 C54 120.5(2)
C52 C53 H53 119.7
C54 C53 H53 119.7
C49 C54 C53 120.3(2)
C49 C54 H54 119.9
C53 C54 H54 119.9
C56 C55 C60 119.6(2)
C56 C55 P4 119.58(18)
C60 C55 P4 120.84(17)
C55 C56 C57 120.2(2)
C55 C56 H56 119.9
C57 C56 H56 119.9
C58 C57 C56 119.8(2)
C58 C57 H57 120.1
C56 C57 H57 120.1
C57 C58 C59 120.2(2)
C57 C58 H58 119.9
C59 C58 H58 119.9
C58 C59 C60 120.5(2)
C58 C59 H59 119.8
C60 C59 H59 119.8
C59 C60 C55 119.8(2)
C59 C60 H60 120.1
C55 C60 H60 120.1
N5 C61 H61A 109.5
N5 C61 H61B 109.5
H61A C61 H61B 109.5
N5 C61 H61C 109.5
H61A C61 H61C 109.5
H61B C61 H61C 109.5
N5 C62 H62A 109.5
N5 C62 H62B 109.5
H62A C62 H62B 109.5
N5 C62 H62C 109.5
H62A C62 H62C 109.5
H62B C62 H62C 109.5
C63 N6 C64 107.4(8)
C63 N6 Hf2 137.9(7)
C64 N6 Hf2 112.4(8)
C63A N6A C64A 110.9(10)
C63A N6A Hf2 124.9(10)
C64A N6A Hf2 122.8(11)
N6A C63A H63D 109.5
N6A C63A H63E 109.5
H63D C63A H63E 109.5
N6A C63A H63F 109.5
H63D C63A H63F 109.5
H63E C63A H63F 109.5
N6A C64A H64D 109.5
N6A C64A H64E 109.5
H64D C64A H64E 109.5
N6A C64A H64F 109.5
H64D C64A H64F 109.5
H64E C64A H64F 109.5
N2 Hf1 N3 114.70(9)
N2 Hf1 N1 104.85(8)
N3 Hf1 N1 100.05(8)
N2 Hf1 C1 118.94(8)
N3 Hf1 C1 126.23(9)
N1 Hf1 C1 70.06(7)
N2 Hf1 S1 96.99(6)
N3 Hf1 S1 98.22(6)
N1 Hf1 S1 142.20(5)
C1 Hf1 S1 72.42(6)
N2 Hf1 P1 115.47(6)
N3 Hf1 P1 118.86(7)
N1 Hf1 P1 34.54(5)
C1 Hf1 P1 35.57(6)
S1 Hf1 P1 107.962(17)
N2 Hf1 P2 117.51(6)
N3 Hf1 P2 115.13(6)
N1 Hf1 P2 101.08(5)
C1 Hf1 P2 31.73(6)
S1 Hf1 P2 41.120(17)
P1 Hf1 P2 66.982(16)
N6 Hf2 N5 114.4(3)
N6 Hf2 N6A 2(2)
N5 Hf2 N6A 115.8(5)
N6 Hf2 N4 97.1(8)
N5 Hf2 N4 106.22(8)
N6A Hf2 N4 98.5(10)
N6 Hf2 C33 127.6(3)
N5 Hf2 C33 118.04(8)
N6A Hf2 C33 126.1(5)
N4 Hf2 C33 69.52(8)
N6 Hf2 S2 100.1(9)
N5 Hf2 S2 96.63(6)
N6A Hf2 S2 97.8(12)
N4 Hf2 S2 142.44(5)
C33 Hf2 S2 73.51(6)
N6 Hf2 P3 115.7(4)
N5 Hf2 P3 117.76(6)
N6A Hf2 P3 115.8(6)
N4 Hf2 P3 34.28(5)
C33 Hf2 P3 35.26(6)
S2 Hf2 P3 108.440(18)
N6 Hf2 P4 122.6(8)
N5 Hf2 P4 111.34(7)
N6A Hf2 P4 120.2(11)
N4 Hf2 P4 101.63(5)
C33 Hf2 P4 32.17(6)
S2 Hf2 P4 41.398(17)
P3 Hf2 P4 67.353(16)
P1 N1 Si1 133.09(12)
P1 N1 Hf1 95.07(8)
Si1 N1 Hf1 129.15(10)
C30 N2 C29 110.4(2)
C30 N2 Hf1 132.40(18)
C29 N2 Hf1 116.82(18)
C31 N3 C32 110.8(2)
C31 N3 Hf1 124.82(18)
C32 N3 Hf1 124.08(18)
P3 N4 Si2 138.42(16)
P3 N4 Si2A 132.7(2)
Si2 N4 Si2A 19.53(8)
P3 N4 Hf2 95.47(9)
Si2 N4 Hf2 125.26(17)
Si2A N4 Hf2 129.71(15)
C62 N5 C61 111.0(2)
C62 N5 Hf2 127.45(19)
C61 N5 Hf2 121.45(17)
N1 P1 C1 100.99(11)
N1 P1 C8 111.93(10)
C1 P1 C8 116.12(11)
N1 P1 C2 111.28(10)
C1 P1 C2 112.05(10)
C8 P1 C2 104.68(10)
N1 P1 Hf1 50.39(7)
C1 P1 Hf1 50.68(8)
C8 P1 Hf1 132.04(8)
C2 P1 Hf1 123.18(8)
C1 P2 C17 115.56(11)
C1 P2 C23 113.51(11)
C17 P2 C23 105.51(10)
C1 P2 S1 103.36(9)
C17 P2 S1 108.91(8)
C23 P2 S1 109.93(8)
C1 P2 Hf1 45.06(8)
C17 P2 Hf1 134.99(8)
C23 P2 Hf1 119.45(7)
S1 P2 Hf1 59.03(2)
N4 P3 C33 101.07(11)
N4 P3 C34 113.75(11)
C33 P3 C34 114.36(11)
N4 P3 C40 110.84(11)
C33 P3 C40 114.89(11)
C34 P3 C40 102.39(11)
N4 P3 Hf2 50.26(7)
C33 P3 Hf2 50.84(8)
C34 P3 Hf2 128.61(8)
C40 P3 Hf2 128.92(8)
C33 P4 C55 114.32(11)
C33 P4 C49 116.50(10)
C55 P4 C49 103.48(10)
C33 P4 S2 104.57(9)
C55 P4 S2 109.20(8)
C49 P4 S2 108.64(8)
C33 P4 Hf2 45.84(8)
C55 P4 Hf2 124.71(7)
C49 P4 Hf2 131.81(8)
S2 P4 Hf2 58.83(2)
P2 S1 Hf1 79.85(2)
P4 S2 Hf2 79.77(3)
N1 Si1 C16 106.22(11)
N1 Si1 C14 112.20(11)
C16 Si1 C14 109.81(12)
N1 Si1 C15 112.36(10)
C16 Si1 C15 109.51(13)
C14 Si1 C15 106.75(13)
N4 Si2 C48 105.9(3)
N4 Si2 C47 113.7(3)
C48 Si2 C47 107.3(4)
N4 Si2 C46 109.5(3)
C48 Si2 C46 108.7(4)
C47 Si2 C46 111.4(4)
N4 Si2A C47A 106.9(4)
N4 Si2A C48A 107.3(3)
C47A Si2A C48A 108.2(5)
N4 Si2A C46A 115.6(4)
C47A Si2A C46A 108.9(5)
C48A Si2A C46A 109.6(5)
Si2A C46A H46D 109.5
Si2A C46A H46E 109.5
H46D C46A H46E 109.5
Si2A C46A H46F 109.5
H46D C46A H46F 109.5
H46E C46A H46F 109.5
Si2A C47A H47D 109.5
Si2A C47A H47E 109.5
H47D C47A H47E 109.5
Si2A C47A H47F 109.5
H47D C47A H47F 109.5
H47E C47A H47F 109.5
Si2A C48A H48D 109.5
Si2A C48A H48E 109.5
H48D C48A H48E 109.5
Si2A C48A H48F 109.5
H48D C48A H48F 109.5
H48E C48A H48F 109.5

loop_
_geom_bond_atom_site_label_1
_geom_bond_atom_site_label_2
_geom_bond_distance
C1 P2 1.647(2)
C1 P1 1.667(2)
C1 Hf1 2.218(2)
C2 C3 1.393(3)
C2 C7 1.393(3)
C2 P1 1.815(2)
C3 C4 1.385(3)
C3 H3 0.9500
C4 C5 1.381(4)
C4 H4 0.9500
C5 C6 1.378(4)
C5 H5 0.9500
C6 C7 1.394(3)
C6 H6 0.9500
C7 H7 0.9500
C8 C13 1.390(3)
C8 C9 1.396(3)
C8 P1 1.812(2)
C9 C10 1.388(3)
C9 H9 0.9500
C10 C11 1.388(4)
C10 H10 0.9500
C11 C12 1.382(3)
C11 H11 0.9500
C12 C13 1.389(3)
C12 H12 0.9500
C13 H13 0.9500
C14 Si1 1.869(3)
C14 H14A 0.9800
C14 H14B 0.9800
C14 H14C 0.9800
C15 Si1 1.874(3)
C15 H15A 0.9800
C15 H15B 0.9800
C15 H15C 0.9800
C16 Si1 1.860(3)
C16 H16A 0.9800
C16 H16B 0.9800
C16 H16C 0.9800
C17 C18 1.380(3)
C17 C22 1.394(3)
C17 P2 1.817(2)
C18 C19 1.395(3)
C18 H18 0.9500
C19 C20 1.380(4)
C19 H19 0.9500
C20 C21 1.387(4)
C20 H20 0.9500
C21 C22 1.388(3)
C21 H21 0.9500
C22 H22 0.9500
C23 C24 1.393(3)
C23 C28 1.396(3)
C23 P2 1.822(2)
C24 C25 1.392(3)
C24 H24 0.9500
C25 C26 1.381(4)
C25 H25 0.9500
C26 C27 1.378(4)
C26 H26 0.9500
C27 C28 1.388(3)
C27 H27 0.9500
C28 H28 0.9500
C29 N2 1.458(4)
C29 H29A 0.9800
C29 H29B 0.9800
C29 H29C 0.9800
C30 N2 1.439(3)
C30 H30A 0.9800
C30 H30B 0.9800
C30 H30C 0.9800
C31 N3 1.447(4)
C31 H31A 0.9800
C31 H31B 0.9800
C31 H31C 0.9800
C32 N3 1.455(4)
C32 H32A 0.9800
C32 H32B 0.9800
C32 H32C 0.9800
C33 P4 1.653(2)
C33 P3 1.659(2)
C33 Hf2 2.228(2)
C34 C39 1.393(3)
C34 C35 1.396(3)
C34 P3 1.811(2)
C35 C36 1.379(3)
C35 H35 0.9500
C36 C37 1.383(4)
C36 H36 0.9500
C37 C38 1.374(4)
C37 H37 0.9500
C38 C39 1.391(3)
C38 H38 0.9500
C39 H39 0.9500
C40 C41 1.392(4)
C40 C45 1.403(3)
C40 P3 1.822(2)
C41 C42 1.397(4)
C41 H41 0.9500
C42 C43 1.370(4)
C42 H42 0.9500
C43 C44 1.375(5)
C43 H43 0.9500
C44 C45 1.392(4)
C44 H44 0.9500
C45 H45 0.9500
C49 C54 1.389(3)
C49 C50 1.394(3)
C49 P4 1.822(2)
C50 C51 1.382(3)
C50 H50 0.9500
C51 C52 1.385(3)
C51 H51 0.9500
C52 C53 1.375(4)
C52 H52 0.9500
C53 C54 1.389(3)
C53 H53 0.9500
C54 H54 0.9500
C55 C56 1.385(3)
C55 C60 1.390(3)
C55 P4 1.810(2)
C56 C57 1.394(3)
C56 H56 0.9500
C57 C58 1.374(4)
C57 H57 0.9500
C58 C59 1.379(4)
C58 H58 0.9500
C59 C60 1.382(3)
C59 H59 0.9500
C60 H60 0.9500
C61 N5 1.464(3)
C61 H61A 0.9800
C61 H61B 0.9800
C61 H61C 0.9800
C62 N5 1.439(3)
C62 H62A 0.9800
C62 H62B 0.9800
C62 H62C 0.9800
N6 C63 1.410(9)
N6 C64 1.498(15)
N6 Hf2 2.012(8)
C63 H63A 0.9800
C63 H63B 0.9800
C63 H63C 0.9800
C64 H64A 0.9800
C64 H64B 0.9800
C64 H64C 0.9800
N6A C63A 1.424(13)
N6A C64A 1.492(17)
N6A Hf2 2.039(10)
C63A H63D 0.9800
C63A H63E 0.9800
C63A H63F 0.9800
C64A H64D 0.9800
C64A H64E 0.9800
C64A H64F 0.9800
Hf1 N2 2.017(2)
Hf1 N3 2.031(2)
Hf1 N1 2.2125(19)
Hf1 S1 2.6565(6)
Hf1 P1 2.8605(6)
Hf1 P2 3.0498(6)
Hf2 N5 2.0248(19)
Hf2 N4 2.214(2)
Hf2 S2 2.6412(6)
Hf2 P3 2.8666(6)
Hf2 P4 3.0377(6)
N1 P1 1.628(2)
N1 Si1 1.7279(19)
N4 P3 1.622(2)
N4 Si2 1.710(3)
N4 Si2A 1.767(4)
P2 S1 2.0376(8)
P4 S2 2.0412(8)
Si2 C48 1.860(7)
Si2 C47 1.876(7)
Si2 C46 1.882(7)
C46 H46A 0.9800
C46 H46B 0.9800
C46 H46C 0.9800
C47 H47A 0.9800
C47 H47B 0.9800
C47 H47C 0.9800
C48 H48A 0.9800
C48 H48B 0.9800
C48 H48C 0.9800
Si2A C47A 1.862(8)
Si2A C48A 1.866(8)
Si2A C46A 1.887(9)
C46A H46D 0.9800
C46A H46E 0.9800
C46A H46F 0.9800
C47A H47D 0.9800
C47A H47E 0.9800
C47A H47F 0.9800
C48A H48D 0.9800
C48A H48E 0.9800
C48A H48F 0.9800
